data_1515846
loop_
_publ_author_name
'Movassaghi, Mohammad'
'Siegel, Dustin S.'
'Han, Sunkyu'

_publ_section_title
;
 Total synthesis of all (-)-Agelastatin alkaloids.
;
_journal_issue 5
_journal_name_full 'Chemical science (Royal Society of Chemistry : 2010)'
_journal_page_first 561
_journal_page_last 566
_journal_paper_doi 10.1039/c0sc00351d
_journal_volume 1
_journal_year 2010
_chemical_absolute_configuration rmad
_chemical_formula_sum 'C17 H17 Br N2 O3 S'
_chemical_formula_weight 409.30
_chemical_name_systematic
;
?
;
_space_group_IT_number 4
_symmetry_cell_setting monoclinic
_symmetry_space_group_name_Hall 'P 2yb'
_symmetry_space_group_name_H-M 'P 1 21 1'
_atom_sites_solution_hydrogens geom
_atom_sites_solution_primary direct
_atom_sites_solution_secondary difmap
_audit_creation_method SHELXL-97
_cell_angle_alpha 90.00
_cell_angle_beta 91.799(2)
_cell_angle_gamma 90.00
_cell_formula_units_Z 2
_cell_length_a 9.2556(9)
_cell_length_b 8.0917(8)
_cell_length_c 11.7613(12)
_cell_measurement_reflns_used 9967
_cell_measurement_temperature 100(2)
_cell_measurement_theta_max 30.92
_cell_measurement_theta_min 2.52
_cell_volume 880.41(15)
_computing_cell_refinement 'Bruker SAINT'
_computing_data_collection 'Bruker APEX2'
_computing_data_reduction 'Bruker SAINT'
_computing_molecular_graphics 'Bruker SHELXTL'
_computing_publication_material 'Bruker SHELXTL'
_computing_structure_refinement 'SHELXL-97 (Sheldrick, 2008)'
_computing_structure_solution 'SHELXS-97 (Sheldrick, 2008)'
_diffrn_ambient_temperature 100(2)
_diffrn_measured_fraction_theta_full 0.999
_diffrn_measured_fraction_theta_max 0.999
_diffrn_measurement_device_type 'Bruker APEX-II CCD'
_diffrn_measurement_method '\f and \w scans'
_diffrn_radiation_monochromator graphite
_diffrn_radiation_source 'fine-focus sealed tube'
_diffrn_radiation_type MoK\a
_diffrn_radiation_wavelength 0.71073
_diffrn_reflns_av_R_equivalents 0.0383
_diffrn_reflns_av_sigmaI/netI 0.0441
_diffrn_reflns_limit_h_max 12
_diffrn_reflns_limit_h_min -12
_diffrn_reflns_limit_k_max 11
_diffrn_reflns_limit_k_min -10
_diffrn_reflns_limit_l_max 16
_diffrn_reflns_limit_l_min -16
_diffrn_reflns_number 19103
_diffrn_reflns_theta_full 29.13
_diffrn_reflns_theta_max 29.13
_diffrn_reflns_theta_min 1.73
_exptl_absorpt_coefficient_mu 2.470
_exptl_absorpt_correction_T_max 0.7082
_exptl_absorpt_correction_T_min 0.4785
_exptl_absorpt_correction_type multi-scan
_exptl_absorpt_process_details 'SADABS (Sheldrick, 2008)'
_exptl_crystal_colour colourless
_exptl_crystal_density_diffrn 1.544
_exptl_crystal_density_method 'not measured'
_exptl_crystal_description plate
_exptl_crystal_F_000 416
_exptl_crystal_size_max 0.35
_exptl_crystal_size_mid 0.35
_exptl_crystal_size_min 0.15
_refine_diff_density_max 0.519
_refine_diff_density_min -0.232
_refine_diff_density_rms 0.063
_refine_ls_abs_structure_details 'Flack H D (1983), Acta Cryst. A39, 876-881'
_refine_ls_abs_structure_Flack 0.014(5)
_refine_ls_extinction_method none
_refine_ls_goodness_of_fit_ref 1.008
_refine_ls_hydrogen_treatment mixed
_refine_ls_matrix_type full
_refine_ls_number_parameters 222
_refine_ls_number_reflns 4583
_refine_ls_number_restraints 203
_refine_ls_restrained_S_all 0.986
_refine_ls_R_factor_all 0.0282
_refine_ls_R_factor_gt 0.0251
_refine_ls_shift/su_max 0.000
_refine_ls_shift/su_mean 0.000
_refine_ls_structure_factor_coef Fsqd
_refine_ls_weighting_details 'calc w=1/[\s^2^(Fo^2^)+(0.0222P)^2^+0.0000P] where P=(Fo^2^+2Fc^2^)/3'
_refine_ls_weighting_scheme calc
_refine_ls_wR_factor_gt 0.0560
_refine_ls_wR_factor_ref 0.0570
_reflns_number_gt 4269
_reflns_number_total 4583
_reflns_threshold_expression >2sigma(I)
_cod_data_source_file c0sc00351d.txt
_cod_data_source_block 10013
_cod_depositor_comments
;
The following automatic conversions were performed:

'_symmetry_cell_setting' value 'Monoclinic' changed to 'monoclinic'
according to
/usr/data/users/saulius/automatic-downloads/retrospective/RSC/lib/dictionaries/cif_core.dic
dictionary named 'cif_core.dic' version 2.4.2 from 2011-04-26.

Automatic conversion script
Id: cif_fix_values 2281 2013-09-26 08:29:07Z andrius 
;
_cod_original_sg_symbol_H-M P2(1)
_cod_database_code 1515846

loop_
_symmetry_equiv_pos_as_xyz
'x, y, z'
'-x, y+1/2, -z'

loop_
_atom_site_label
_atom_site_type_symbol
_atom_site_fract_x
_atom_site_fract_y
_atom_site_fract_z
_atom_site_U_iso_or_equiv
_atom_site_adp_type
_atom_site_occupancy
_atom_site_symmetry_multiplicity
_atom_site_calc_flag
_atom_site_refinement_flags
Br1 Br 0.013457(18) 0.94927(3) 0.376844(14) 0.02018(5) Uani 1 1 d U
S1 S 0.39981(5) 0.47120(9) 0.53703(4) 0.02648(14) Uani 1 1 d U
O3 O 0.16183(13) 0.42930(19) 0.40732(10) 0.0170(3) Uani 1 1 d U
C5 C 0.2720(2) 0.5054(2) 0.42213(15) 0.0154(4) Uani 1 1 d U
C7 C 0.2125(2) 0.6816(2) 0.24696(16) 0.0138(4) Uani 1 1 d U
H7 H 0.1129 0.6547 0.2719 0.017 Uiso 1 1 calc R
C19 C 0.2830(2) 0.1758(3) 0.79264(18) 0.0216(4) Uani 1 1 d U
H19 H 0.2827 0.1836 0.8732 0.026 Uiso 1 1 calc R
C17 C 0.3282(2) 0.3004(3) 0.61160(17) 0.0176(4) Uani 1 1 d U
C22 C 0.2870(2) 0.1547(3) 0.55763(17) 0.0212(4) Uani 1 1 d U
H22 H 0.2896 0.1463 0.4772 0.025 Uiso 1 1 calc R
C18 C 0.3263(2) 0.3118(3) 0.73005(17) 0.0206(4) Uani 1 1 d U
H18 H 0.3544 0.4114 0.7674 0.025 Uiso 1 1 calc R
C6 C 0.3212(2) 0.6452(3) 0.34606(17) 0.0180(4) Uani 1 1 d U
H6A H 0.4158 0.6159 0.3146 0.022 Uiso 1 1 calc R
H6B H 0.3347 0.7464 0.3925 0.022 Uiso 1 1 calc R
C20 C 0.2403(2) 0.0297(3) 0.74103(19) 0.0223(4) Uani 1 1 d U
C23 C 0.1951(3) -0.1187(3) 0.8091(2) 0.0327(6) Uani 1 1 d U
H23A H 0.2805 -0.1851 0.8298 0.049 Uiso 1 1 calc R
H23B H 0.1270 -0.1858 0.7633 0.049 Uiso 1 1 calc R
H23C H 0.1485 -0.0817 0.8783 0.049 Uiso 1 1 calc R
C21 C 0.2420(2) 0.0214(3) 0.62164(18) 0.0246(5) Uani 1 1 d U
H21 H 0.2118 -0.0773 0.5842 0.030 Uiso 1 1 calc R
O1 O 0.49805(16) 0.85755(17) 0.01168(12) 0.0180(3) Uani 1 1 d U
O2 O 0.11478(15) 0.59432(19) 0.07063(11) 0.0186(3) Uani 1 1 d U
C11 C 0.31370(19) 0.9187(2) 0.13943(15) 0.0141(4) Uani 1 1 d U
N12 N 0.21766(17) 0.8549(2) 0.21654(14) 0.0137(3) Uani 1 1 d U
C13 C 0.15092(19) 0.9849(2) 0.26705(15) 0.0155(4) Uani 1 1 d U
C16 C 0.1114(2) 0.4835(3) -0.02387(17) 0.0255(5) Uani 1 1 d U
H16A H 0.1943 0.5053 -0.0715 0.038 Uiso 1 1 calc R
H16B H 0.0216 0.4999 -0.0688 0.038 Uiso 1 1 calc R
H16C H 0.1159 0.3694 0.0038 0.038 Uiso 1 1 calc R
N9 N 0.36973(18) 0.6443(2) 0.08326(15) 0.0162(3) Uani 1 1 d DU
H9 H 0.412(2) 0.575(3) 0.0416(17) 0.019 Uiso 1 1 d D
C10 C 0.4007(2) 0.8076(2) 0.07234(16) 0.0147(4) Uani 1 1 d U
C8 C 0.2425(2) 0.5821(2) 0.13929(16) 0.0153(4) Uani 1 1 d U
H8 H 0.2588 0.4638 0.1605 0.018 Uiso 1 1 calc R
C15 C 0.3040(2) 1.0894(3) 0.14187(17) 0.0169(4) Uani 1 1 d U
H15 H 0.3573 1.1647 0.0975 0.020 Uiso 1 1 calc R
C14 C 0.2000(2) 1.1308(3) 0.22286(17) 0.0178(4) Uani 1 1 d U
H14 H 0.1699 1.2389 0.2428 0.021 Uiso 1 1 calc R

loop_
_atom_site_aniso_label
_atom_site_aniso_U_11
_atom_site_aniso_U_22
_atom_site_aniso_U_33
_atom_site_aniso_U_23
_atom_site_aniso_U_13
_atom_site_aniso_U_12
Br1 0.01811(8) 0.02404(10) 0.01883(9) -0.00308(10) 0.00773(6) -0.00386(10)
S1 0.0199(2) 0.0354(4) 0.0237(2) 0.0133(3) -0.00677(18) -0.0085(3)
O3 0.0191(6) 0.0165(8) 0.0154(6) 0.0023(6) 0.0015(5) -0.0003(6)
C5 0.0168(9) 0.0176(10) 0.0118(8) 0.0010(7) 0.0006(7) 0.0018(7)
C7 0.0156(9) 0.0125(10) 0.0133(9) 0.0008(7) 0.0011(7) -0.0033(7)
C19 0.0214(10) 0.0304(12) 0.0131(9) 0.0026(8) 0.0020(8) 0.0023(9)
C17 0.0125(9) 0.0228(11) 0.0174(10) 0.0075(8) -0.0006(8) 0.0012(8)
C22 0.0223(10) 0.0267(12) 0.0143(9) 0.0019(8) -0.0011(8) 0.0060(9)
C18 0.0199(10) 0.0231(11) 0.0184(10) 0.0000(8) -0.0036(8) 0.0018(8)
C6 0.0188(10) 0.0184(11) 0.0167(10) 0.0023(8) -0.0008(8) -0.0059(8)
C20 0.0191(10) 0.0284(12) 0.0194(10) 0.0055(9) -0.0011(8) 0.0028(9)
C23 0.0385(13) 0.0321(13) 0.0273(12) 0.0097(10) -0.0019(11) -0.0075(11)
C21 0.0314(11) 0.0211(11) 0.0210(10) 0.0013(9) -0.0040(9) 0.0019(9)
O1 0.0203(7) 0.0151(7) 0.0189(7) 0.0010(6) 0.0070(6) -0.0009(6)
O2 0.0209(7) 0.0189(8) 0.0157(7) -0.0045(6) -0.0027(6) -0.0005(6)
C11 0.0159(8) 0.0145(12) 0.0120(8) 0.0019(7) 0.0034(6) -0.0009(7)
N12 0.0149(8) 0.0115(9) 0.0148(8) 0.0011(6) 0.0021(6) -0.0018(6)
C13 0.0141(8) 0.0195(13) 0.0129(8) -0.0033(7) 0.0030(7) -0.0022(7)
C16 0.0328(11) 0.0258(15) 0.0175(9) -0.0071(8) -0.0021(8) -0.0029(9)
N9 0.0191(8) 0.0121(9) 0.0177(8) -0.0012(6) 0.0050(7) 0.0005(6)
C10 0.0171(9) 0.0140(10) 0.0128(9) 0.0003(7) -0.0009(7) 0.0016(7)
C8 0.0194(9) 0.0118(9) 0.0148(9) 0.0018(7) 0.0007(7) -0.0019(8)
C15 0.0219(10) 0.0114(10) 0.0178(10) 0.0004(8) 0.0041(8) -0.0003(8)
C14 0.0204(10) 0.0137(11) 0.0196(10) -0.0027(8) 0.0048(8) 0.0008(8)

loop_
_atom_type_symbol
_atom_type_description
_atom_type_scat_dispersion_real
_atom_type_scat_dispersion_imag
_atom_type_scat_source
C C 0.0033 0.0016 'International Tables Vol C Tables 4.2.6.8 and 6.1.1.4'
H H 0.0000 0.0000 'International Tables Vol C Tables 4.2.6.8 and 6.1.1.4'
N N 0.0061 0.0033 'International Tables Vol C Tables 4.2.6.8 and 6.1.1.4'
O O 0.0106 0.0060 'International Tables Vol C Tables 4.2.6.8 and 6.1.1.4'
S S 0.1246 0.1234 'International Tables Vol C Tables 4.2.6.8 and 6.1.1.4'
Br Br -0.2901 2.4595 'International Tables Vol C Tables 4.2.6.8 and 6.1.1.4'

loop_
_geom_angle_atom_site_label_1
_geom_angle_atom_site_label_2
_geom_angle_atom_site_label_3
_geom_angle
C17 S1 C5 104.18(9)
O3 C5 C6 124.42(18)
O3 C5 S1 124.72(15)
C6 C5 S1 110.86(14)
N12 C7 C8 107.21(15)
N12 C7 C6 110.21(16)
C8 C7 C6 113.14(17)
C20 C19 C18 121.9(2)
C22 C17 C18 120.05(19)
C22 C17 S1 122.48(16)
C18 C17 S1 117.23(17)
C17 C22 C21 119.72(19)
C19 C18 C17 119.3(2)
C5 C6 C7 112.71(16)
C19 C20 C21 117.9(2)
C19 C20 C23 121.89(19)
C21 C20 C23 120.2(2)
C22 C21 C20 121.2(2)
C8 O2 C16 113.47(15)
C15 C11 N12 108.31(16)
C15 C11 C10 131.64(17)
N12 C11 C10 120.04(17)
C13 N12 C11 107.77(15)
C13 N12 C7 128.29(16)
C11 N12 C7 123.21(16)
N12 C13 C14 109.77(16)
N12 C13 Br1 120.69(14)
C14 C13 Br1 129.53(15)
C10 N9 C8 123.69(17)
O1 C10 N9 122.22(18)
O1 C10 C11 122.47(18)
N9 C10 C11 115.29(17)
O2 C8 N9 112.99(15)
O2 C8 C7 105.37(15)
N9 C8 C7 111.24(16)
C11 C15 C14 107.20(18)
C13 C14 C15 106.95(19)

loop_
_geom_bond_atom_site_label_1
_geom_bond_atom_site_label_2
_geom_bond_distance
Br1 C13 1.8635(17)
S1 C17 1.776(2)
S1 C5 1.789(2)
O3 C5 1.199(2)
C5 C6 1.521(3)
C7 N12 1.448(3)
C7 C8 1.533(3)
C7 C6 1.544(3)
C19 C20 1.381(3)
C19 C18 1.390(3)
C17 C22 1.387(3)
C17 C18 1.397(3)
C22 C21 1.387(3)
C20 C21 1.406(3)
C20 C23 1.510(3)
O1 C10 1.235(2)
O2 C8 1.414(2)
O2 C16 1.427(2)
C11 C15 1.385(3)
C11 N12 1.389(2)
C11 C10 1.456(2)
N12 C13 1.365(2)
C13 C14 1.373(3)
N9 C10 1.358(3)
N9 C8 1.457(2)
C15 C14 1.416(3)
